data_2224195
loop_
_publ_author_name
'Hou, Hong-Bo'
'Liu, Yi-Ming'
'Yang, Luan-Fang'

_publ_section_title
;
 1-(3-Pyridyl)pyrrolidine-2,5-dione
;
_journal_coeditor_code FB2172
_journal_issue 12
_journal_name_full 'Acta Crystallographica Section E'
_journal_page_first o3054
_journal_paper_doi 10.1107/S1600536809046522
_journal_volume 65
_journal_year 2009
_chemical_formula_iupac 'C9 H8 N2 O2'
_chemical_formula_moiety 'C9 H8 N2 O2'
_chemical_formula_sum 'C9 H8 N2 O2'
_chemical_formula_weight 176.17
_chemical_name_systematic
;
1-(3-Pyridyl)pyrrolidine-2,5-dione
;
_space_group_IT_number 33
_symmetry_cell_setting orthorhombic
_symmetry_space_group_name_Hall 'P 2c -2n'
_symmetry_space_group_name_H-M 'P n a 21'
_atom_sites_solution_hydrogens difmap
_atom_sites_solution_primary direct
_atom_sites_solution_secondary difmap
_audit_creation_method SHELXL-97
_cell_angle_alpha 90.00
_cell_angle_beta 90.00
_cell_angle_gamma 90.00
_cell_formula_units_Z 4
_cell_length_a 12.137(8)
_cell_length_b 10.838(6)
_cell_length_c 6.831(4)
_cell_measurement_reflns_used 852
_cell_measurement_temperature 293(2)
_cell_measurement_theta_max 25.00
_cell_measurement_theta_min 2.52
_cell_volume 898.6(9)
_computing_cell_refinement 'SAINT (Bruker, 2002)'
_computing_data_collection 'SMART (Bruker, 2002)'
_computing_data_reduction 'SAINT (Bruker, 2002)'
_computing_molecular_graphics 'ORTEP-3 for Windows (Farrugia, 1997)'
_computing_publication_material 'WinGX (Farrugia, 1999)'
_computing_structure_refinement 'SHELXL97 (Sheldrick, 2008)'
_computing_structure_solution 'SHELXS97 (Sheldrick, 2008)'
_diffrn_ambient_temperature 293(2)
_diffrn_measured_fraction_theta_full 0.990
_diffrn_measured_fraction_theta_max 0.990
_diffrn_measurement_device_type 'Bruker SMART CCD area-detector'
_diffrn_measurement_method '\f and \w'
_diffrn_radiation_monochromator graphite
_diffrn_radiation_source 'fine-focus sealed tube'
_diffrn_radiation_type MoK\a
_diffrn_radiation_wavelength 0.71073
_diffrn_reflns_av_R_equivalents 0.0731
_diffrn_reflns_av_sigmaI/netI 0.0467
_diffrn_reflns_limit_h_max 14
_diffrn_reflns_limit_h_min -13
_diffrn_reflns_limit_k_max 12
_diffrn_reflns_limit_k_min -12
_diffrn_reflns_limit_l_max 7
_diffrn_reflns_limit_l_min -8
_diffrn_reflns_number 3927
_diffrn_reflns_theta_full 25.00
_diffrn_reflns_theta_max 25.00
_diffrn_reflns_theta_min 2.52
_diffrn_standards_number 0
_exptl_absorpt_coefficient_mu 0.095
_exptl_absorpt_correction_T_max 0.9841
_exptl_absorpt_correction_T_min 0.9767
_exptl_absorpt_correction_type multi-scan
_exptl_absorpt_process_details '(SADABS; Bruker, 2005)'
_exptl_crystal_colour colourless
_exptl_crystal_density_diffrn 1.302
_exptl_crystal_density_method 'not measured'
_exptl_crystal_description block
_exptl_crystal_F_000 368
_exptl_crystal_size_max 0.25
_exptl_crystal_size_mid 0.21
_exptl_crystal_size_min 0.17
_refine_diff_density_max 0.110
_refine_diff_density_min -0.101
_refine_ls_abs_structure_details
;
;
_refine_ls_extinction_coef 0.128(8)
_refine_ls_extinction_expression Fc^*^=kFc[1+0.001xFc^2^\l^3^/sin(2\q)]^-1/4^
_refine_ls_extinction_method 'SHELXL97 (Sheldrick, 2008)'
_refine_ls_goodness_of_fit_ref 0.999
_refine_ls_hydrogen_treatment constr
_refine_ls_matrix_type full
_refine_ls_number_constraints 32
_refine_ls_number_parameters 119
_refine_ls_number_reflns 852
_refine_ls_number_restraints 1
_refine_ls_restrained_S_all 0.999
_refine_ls_R_factor_all 0.0461
_refine_ls_R_factor_gt 0.0329
_refine_ls_shift/su_max 0.000
_refine_ls_shift/su_mean 0.000
_refine_ls_structure_factor_coef Fsqd
_refine_ls_weighting_details 'calc w=1/[\s^2^(Fo^2^)+(0.0287P)^2^] where P=(Fo^2^+2Fc^2^)/3'
_refine_ls_weighting_scheme calc
_refine_ls_wR_factor_gt 0.0650
_refine_ls_wR_factor_ref 0.0692
_reflns_number_gt 672
_reflns_number_total 852
_reflns_threshold_expression I>2\s(I)
_cod_data_source_file fb2172.cif
_cod_data_source_block I
_cod_database_code 2224195
_cod_database_fobs_code 2224195

loop_
_symmetry_equiv_pos_as_xyz
'x, y, z'
'-x, -y, z+1/2'
'x+1/2, -y+1/2, z'
'-x+1/2, y+1/2, z+1/2'

loop_
_atom_site_type_symbol
_atom_site_label
_atom_site_fract_x
_atom_site_fract_y
_atom_site_fract_z
_atom_site_U_iso_or_equiv
_atom_site_adp_type
_atom_site_calc_flag
_atom_site_refinement_flags
_atom_site_occupancy
_atom_site_disorder_assembly
_atom_site_disorder_group
C C1 0.46710(19) 0.76727(18) 0.7705(4) 0.0421(6) Uani d . 1 . .
C C2 0.5641(2) 0.7232(2) 0.8551(4) 0.0576(8) Uani d . 1 . .
H H2 0.5847 0.7545 0.9764 0.069 Uiso calc R 1 . .
C C3 0.5975(2) 0.5948(2) 0.5932(5) 0.0653(9) Uani d . 1 . .
H H3 0.6408 0.5352 0.5327 0.078 Uiso calc R 1 . .
C C4 0.5034(2) 0.6353(2) 0.4968(4) 0.0661(8) Uani d . 1 . .
H H4 0.4853 0.6040 0.3742 0.079 Uiso calc R 1 . .
C C5 0.4364(2) 0.7235(2) 0.5857(5) 0.0563(8) Uani d . 1 . .
H H5 0.3731 0.7523 0.5240 0.068 Uiso calc R 1 . .
C C6 0.34810(18) 0.8409(2) 1.0491(4) 0.0508(7) Uani d . 1 . .
C C7 0.29704(19) 0.9616(2) 1.1138(4) 0.0578(8) Uani d . 1 . .
H H7A 0.3299 0.9897 1.2353 0.069 Uiso calc R 1 . .
H H7B 0.2183 0.9524 1.1328 0.069 Uiso calc R 1 . .
C C8 0.3213(2) 1.0532(2) 0.9462(5) 0.0565(8) Uani d . 1 . .
H H8A 0.2534 1.0823 0.8874 0.068 Uiso calc R 1 . .
H H8B 0.3625 1.1237 0.9943 0.068 Uiso calc R 1 . .
C C9 0.38857(18) 0.9809(2) 0.8001(5) 0.0505(7) Uani d . 1 . .
N N1 0.62967(18) 0.63755(19) 0.7709(4) 0.0668(7) Uani d . 1 . .
N N2 0.40243(14) 0.86060(15) 0.8703(3) 0.0417(5) Uani d . 1 . .
O O1 0.34353(16) 0.74092(18) 1.1328(4) 0.0784(7) Uani d . 1 . .
O O2 0.42619(16) 1.01652(17) 0.6419(4) 0.0797(7) Uani d . 1 . .

loop_
_atom_site_aniso_label
_atom_site_aniso_U_11
_atom_site_aniso_U_22
_atom_site_aniso_U_33
_atom_site_aniso_U_12
_atom_site_aniso_U_13
_atom_site_aniso_U_23
C1 0.0410(13) 0.0403(13) 0.0449(17) -0.0047(10) -0.0005(13) 0.0029(13)
C2 0.0566(15) 0.0605(16) 0.056(2) 0.0107(12) -0.0101(15) -0.0018(14)
C3 0.0721(19) 0.0532(16) 0.071(2) 0.0082(12) 0.0108(19) -0.0073(16)
C4 0.0749(18) 0.0639(17) 0.060(2) -0.0014(15) -0.0085(17) -0.0176(14)
C5 0.0496(15) 0.0607(17) 0.059(2) -0.0035(12) -0.0103(14) -0.0036(15)
C6 0.0493(14) 0.0581(16) 0.0450(19) -0.0032(13) -0.0024(13) 0.0052(15)
C7 0.0484(13) 0.0743(17) 0.051(2) -0.0007(13) 0.0042(16) -0.0066(15)
C8 0.0445(14) 0.0513(15) 0.074(2) 0.0018(12) 0.0013(14) -0.0083(16)
C9 0.0395(12) 0.0501(15) 0.062(2) -0.0033(10) 0.0001(14) 0.0065(15)
N1 0.0668(15) 0.0652(15) 0.0684(19) 0.0207(11) -0.0052(15) -0.0076(15)
N2 0.0380(10) 0.0427(12) 0.0445(14) -0.0003(8) -0.0008(10) 0.0044(10)
O1 0.0992(15) 0.0735(13) 0.0624(15) 0.0008(11) 0.0115(14) 0.0195(11)
O2 0.0846(13) 0.0681(13) 0.0864(17) 0.0147(10) 0.0343(13) 0.0302(13)

loop_
_atom_type_symbol
_atom_type_description
_atom_type_scat_dispersion_real
_atom_type_scat_dispersion_imag
_atom_type_scat_source
C C 0.0033 0.0016 'International Tables Vol C Tables 4.2.6.8 and 6.1.1.4'
H H 0.0000 0.0000 'International Tables Vol C Tables 4.2.6.8 and 6.1.1.4'
N N 0.0061 0.0033 'International Tables Vol C Tables 4.2.6.8 and 6.1.1.4'
O O 0.0106 0.0060 'International Tables Vol C Tables 4.2.6.8 and 6.1.1.4'

loop_
_geom_angle_atom_site_label_1
_geom_angle_atom_site_label_2
_geom_angle_atom_site_label_3
_geom_angle_site_symmetry_1
_geom_angle_site_symmetry_3
_geom_angle
_geom_angle_publ_flag
C2 C1 C5 . . 118.8(2) ?
C2 C1 N2 . . 120.0(3) ?
C5 C1 N2 . . 121.1(2) ?
N1 C2 C1 . . 123.8(3) ?
N1 C2 H2 . . 118.1 ?
C1 C2 H2 . . 118.1 ?
N1 C3 C4 . . 123.6(3) ?
N1 C3 H3 . . 118.2 ?
C4 C3 H3 . . 118.2 ?
C3 C4 C5 . . 119.3(3) ?
C3 C4 H4 . . 120.4 ?
C5 C4 H4 . . 120.4 ?
C4 C5 C1 . . 118.1(3) ?
C4 C5 H5 . . 121.0 ?
C1 C5 H5 . . 121.0 ?
O1 C6 N2 . . 124.2(2) ?
O1 C6 C7 . . 127.5(3) ?
N2 C6 C7 . . 108.3(2) ?
C6 C7 C8 . . 105.1(2) ?
C6 C7 H7A . . 110.7 ?
C8 C7 H7A . . 110.7 ?
C6 C7 H7B . . 110.7 ?
C8 C7 H7B . . 110.7 ?
H7A C7 H7B . . 108.8 ?
C9 C8 C7 . . 105.1(2) ?
C9 C8 H8A . . 110.7 ?
C7 C8 H8A . . 110.7 ?
C9 C8 H8B . . 110.7 ?
C7 C8 H8B . . 110.7 ?
H8A C8 H8B . . 108.8 ?
O2 C9 N2 . . 123.1(2) ?
O2 C9 C8 . . 128.1(2) ?
N2 C9 C8 . . 108.8(3) ?
C2 N1 C3 . . 116.5(2) ?
C9 N2 C6 . . 112.6(2) ?
C9 N2 C1 . . 123.6(2) ?
C6 N2 C1 . . 123.8(2) ?

loop_
_geom_bond_atom_site_label_1
_geom_bond_atom_site_label_2
_geom_bond_site_symmetry_2
_geom_bond_distance
_geom_bond_publ_flag
C1 C2 . 1.396(4) ?
C1 C5 . 1.399(4) ?
C1 N2 . 1.450(3) ?
C2 N1 . 1.351(3) ?
C2 H2 . 0.9300 ?
C3 N1 . 1.356(4) ?
C3 C4 . 1.390(4) ?
C3 H3 . 0.9300 ?
C4 C5 . 1.393(4) ?
C4 H4 . 0.9300 ?
C5 H5 . 0.9300 ?
C6 O1 . 1.226(3) ?
C6 N2 . 1.404(3) ?
C6 C7 . 1.514(4) ?
C7 C8 . 1.544(4) ?
C7 H7A . 0.9700 ?
C7 H7B . 0.9700 ?
C8 C9 . 1.509(4) ?
C8 H8A . 0.9700 ?
C8 H8B . 0.9700 ?
C9 O2 . 1.235(4) ?
C9 N2 . 1.400(3) ?

loop_
_geom_hbond_atom_site_label_D
_geom_hbond_atom_site_label_H
_geom_hbond_atom_site_label_A
_geom_hbond_site_symmetry_A
_geom_hbond_distance_DH
_geom_hbond_distance_HA
_geom_hbond_distance_DA
_geom_hbond_angle_DHA
C8 H8B Cg 2_675 0.9700 2.7786 3.742(6) 172

loop_
_cod_related_entry_id
_cod_related_entry_database
_cod_related_entry_code
1 ChemSpider 2019463
